data_1529361
loop_
_publ_author_name
'Liu, Bing'
'Fernandes, Jos\'e A'
'Tom\'e, Jo\~ao P C'
'Paz, Filipe A Almeida'
'Cunha-Silva, Lu\'is'

_publ_section_title
;
 Multidimensional Transition Metal Complexes Based on
 3-Amino-1H-1,2,4-triazole-5-carboxylic Acid: From Discrete Mononuclear
 Complexes to Layered Materials.
;
_journal_issue 7
_journal_name_full 'Molecules (Basel, Switzerland)'
_journal_page_first 12341
_journal_page_last 12363
_journal_paper_doi 10.3390/molecules200712341
_journal_volume 20
_journal_year 2015
_chemical_formula_moiety 'C12 H14 Fe2 N16 O10, 6(H2 O)'
_chemical_formula_sum 'C12 H26 Fe2 N16 O16'
_chemical_formula_weight 762.19
_space_group_crystal_system orthorhombic
_space_group_IT_number 52
_space_group_name_Hall '-P 2a 2bc'
_space_group_name_H-M_alt 'P n n a'
_symmetry_space_group_name_Hall '-P 2a 2bc'
_symmetry_space_group_name_H-M 'P n n a'
_atom_sites_solution_hydrogens difmap
_audit_creation_date '22 June 2015'
_audit_creation_method 'SHELXL-2014/7, manual editing plus enCIFer'
_cell_angle_alpha 90
_cell_angle_beta 90
_cell_angle_gamma 90
_cell_formula_units_Z 4
_cell_length_a 27.111(6)
_cell_length_b 12.697(3)
_cell_length_c 7.7352(17)
_cell_measurement_temperature 150(2)
_cell_volume 2662.7(10)
_computing_cell_refinement 'SAINT V8.27B (Bruker AXS Inc., 2012)'
_computing_data_collection 'APEX2 2012.4 (Bruker AXS Inc., 2012)'
_computing_data_reduction 'SAINT V8.27B (Bruker AXS Inc., 2012)'
_computing_molecular_graphics 'DIAMOND (Brandenburg, 2009)'
_computing_publication_material 'SHELXTL (Sheldrick, 2014)'
_computing_structure_refinement 'SHELXL-2014/6 (Sheldrick, 2014)'
_computing_structure_solution 'SHELXS (Sheldrick, 2014)'
_diffrn_ambient_temperature 150(2)
_diffrn_measured_fraction_theta_full 0.990
_diffrn_measured_fraction_theta_max 0.988
_diffrn_measurement_device_type 'Bruker X8 Kappa CCD APEX II'
_diffrn_measurement_method '\w / \f scans'
_diffrn_radiation_monochromator graphite
_diffrn_radiation_source 'fine-focus sealed tube'
_diffrn_radiation_type MoK\a
_diffrn_radiation_wavelength 0.71073
_diffrn_reflns_av_R_equivalents 0.0652
_diffrn_reflns_av_unetI/netI 0.0756
_diffrn_reflns_laue_measured_fraction_full 0.990
_diffrn_reflns_laue_measured_fraction_max 0.988
_diffrn_reflns_limit_h_max 32
_diffrn_reflns_limit_h_min -26
_diffrn_reflns_limit_k_max 11
_diffrn_reflns_limit_k_min -15
_diffrn_reflns_limit_l_max 6
_diffrn_reflns_limit_l_min -9
_diffrn_reflns_number 12255
_diffrn_reflns_point_group_measured_fraction_full 0.990
_diffrn_reflns_point_group_measured_fraction_max 0.988
_diffrn_reflns_theta_full 25.242
_diffrn_reflns_theta_max 25.350
_diffrn_reflns_theta_min 3.407
_diffrn_standards_number 0
_exptl_absorpt_coefficient_mu 1.197
_exptl_absorpt_correction_type multi-scan
_exptl_absorpt_process_details
; 
 SADABS V2012/1 (Bruker AXS Inc.) 
;
_exptl_crystal_colour Orange
_exptl_crystal_density_diffrn 1.901
_exptl_crystal_description Block
_exptl_crystal_F_000 1560
_exptl_crystal_size_max 0.070
_exptl_crystal_size_mid 0.020
_exptl_crystal_size_min 0.020
_exptl_transmission_factor_max 0.965
_exptl_transmission_factor_min 0.921
_refine_diff_density_max 0.364
_refine_diff_density_min -0.433
_refine_diff_density_rms 0.094
_refine_ls_extinction_method none
_refine_ls_goodness_of_fit_ref 1.015
_refine_ls_hydrogen_treatment refxyz
_refine_ls_matrix_type full
_refine_ls_number_parameters 247
_refine_ls_number_reflns 2418
_refine_ls_number_restraints 16
_refine_ls_restrained_S_all 1.013
_refine_ls_R_factor_all 0.0877
_refine_ls_R_factor_gt 0.0436
_refine_ls_shift/su_max 0.001
_refine_ls_shift/su_mean 0.000
_refine_ls_structure_factor_coef Fsqd
_refine_ls_weighting_details 'w=1/[\s^2^(Fo^2^)+(0.0414P)^2^] where P=(Fo^2^+2Fc^2^)/3'
_refine_ls_weighting_scheme calc
_refine_ls_wR_factor_gt 0.0807
_refine_ls_wR_factor_ref 0.0925
_reflns_Friedel_coverage 0.000
_reflns_number_gt 1587
_reflns_number_total 2418
_reflns_threshold_expression 'I > 2\s(I)'
_cod_data_source_file comp_3.cif
_cod_data_source_block comp_3
_cod_depositor_comments
;
The following automatic conversions were performed:

'_space_group_crystal_system' value 'Orthorhombic' changed to
'orthorhombic' according to
/usr/data/users/saulius/crontab/automatic-downloads/current/MDPI/lib/dictionaries/cif_core.dic
dictionary named 'cif_core.dic' version 2.4.2 from 2011-04-26.

'_exptl_absorpt_correction_type' value 'Multi-scan' changed to
'multi-scan' according to
/usr/data/users/saulius/crontab/automatic-downloads/current/MDPI/lib/dictionaries/cif_core.dic
dictionary named 'cif_core.dic' version 2.4.2 from 2011-04-26.

Automatic conversion script
Id: cif_fix_values 3271 2015-04-21 07:52:19Z andrius 
;
_cod_original_cell_volume 2662.6(11)
_cod_database_code 1529361
_shelx_space_group_comment
;
The symmetry employed for this shelxl refinement is uniquely defined
by the following loop, which should always be used as a source of
symmetry information in preference to the above space-group names.
They are only intended as comments.
;
_shelx_estimated_absorpt_t_min 0.921
_shelx_estimated_absorpt_t_max 0.976

loop_
_space_group_symop_operation_xyz
'x, y, z'
'-x+1/2, -y, z'
'x, -y+1/2, -z+1/2'
'-x+1/2, y+1/2, -z+1/2'
'-x, -y, -z'
'x-1/2, y, -z'
'-x, y-1/2, z-1/2'
'x-1/2, -y-1/2, z-1/2'

loop_
_atom_site_label
_atom_site_type_symbol
_atom_site_fract_x
_atom_site_fract_y
_atom_site_fract_z
_atom_site_U_iso_or_equiv
_atom_site_adp_type
_atom_site_occupancy
_atom_site_site_symmetry_order
_atom_site_calc_flag
_atom_site_refinement_flags_posn
_atom_site_refinement_flags_adp
Fe1 Fe 0.64049(2) 0.35550(4) 0.15087(6) 0.01164(18) Uani 1 1 d . .
C1 C 0.57969(14) 0.5323(3) 0.2567(4) 0.0128(9) Uani 1 1 d . .
C2 C 0.69107(13) 0.3752(3) -0.1787(4) 0.0130(9) Uani 1 1 d . .
C13 C 0.54434(13) 0.4517(3) 0.1920(4) 0.0121(9) Uani 1 1 d . .
C15 C 0.52428(13) 0.3081(3) 0.0659(4) 0.0133(9) Uani 1 1 d . .
C23 C 0.73111(13) 0.3734(3) -0.0491(4) 0.0116(9) Uani 1 1 d . .
C25 C 0.76082(13) 0.3750(3) 0.2073(5) 0.0139(9) Uani 1 1 d . .
N1 N 0.52411(11) 0.2162(3) -0.0143(4) 0.0211(8) Uani 1 1 d D .
H1A H 0.5511(9) 0.181(3) -0.039(5) 0.032 Uiso 1 1 d D U
H1B H 0.4968(8) 0.192(3) -0.060(4) 0.032 Uiso 1 1 d D U
N2 N 0.76788(12) 0.3753(3) 0.3764(4) 0.0200(8) Uani 1 1 d D .
H2A H 0.7427(9) 0.380(3) 0.448(4) 0.030 Uiso 1 1 d D U
H2B H 0.7973(7) 0.376(3) 0.424(4) 0.030 Uiso 1 1 d D U
N11 N 0.48364(11) 0.3628(3) 0.1126(4) 0.0180(8) Uani 1 1 d D .
H11A H 0.4535(7) 0.341(3) 0.088(4) 0.027 Uiso 1 1 d D U
N12 N 0.49623(11) 0.4562(3) 0.1918(4) 0.0167(8) Uani 1 1 d . .
N14 N 0.56383(11) 0.3637(2) 0.1181(3) 0.0125(7) Uani 1 1 d . .
N21 N 0.79717(11) 0.3712(3) 0.0876(4) 0.0159(8) Uani 1 1 d D .
H21A H 0.8286(5) 0.369(3) 0.112(4) 0.024 Uiso 1 1 d D U
N22 N 0.77822(11) 0.3704(2) -0.0759(4) 0.0149(7) Uani 1 1 d . .
N24 N 0.71737(11) 0.3764(2) 0.1225(3) 0.0122(7) Uani 1 1 d . .
O1 O 0.62513(8) 0.5044(2) 0.2342(3) 0.0141(6) Uani 1 1 d . .
O2 O 0.56508(9) 0.6164(2) 0.3180(3) 0.0188(6) Uani 1 1 d . .
O3 O 0.69852(9) 0.3740(2) -0.3359(3) 0.0201(7) Uani 1 1 d . .
O4 O 0.64786(8) 0.3794(2) -0.1073(3) 0.0170(6) Uani 1 1 d . .
O5 O 0.64102(8) 0.29881(19) 0.3850(3) 0.0127(6) Uani 1 1 d D .
H5A H 0.6533(11) 0.335(2) 0.482(3) 0.019 Uiso 1 1 d D U
O1W O 0.84529(10) 0.3770(2) 0.6299(3) 0.0240(7) Uani 1 1 d D .
H1WA H 0.8682(10) 0.432(2) 0.642(4) 0.036 Uiso 1 1 d D U
H1WB H 0.8236(10) 0.374(3) 0.724(3) 0.036 Uiso 1 1 d D U
O2W O 0.39382(9) 0.2892(2) 0.0016(3) 0.0247(7) Uani 1 1 d D .
H2WA H 0.3778(12) 0.242(2) 0.079(3) 0.037 Uiso 1 1 d D U
H2WB H 0.4048(13) 0.252(2) -0.096(3) 0.037 Uiso 1 1 d D U
O3W O 0.58644(10) 0.4527(2) -0.3578(3) 0.0239(7) Uani 1 1 d D .
H3WA H 0.6046(10) 0.418(3) -0.269(3) 0.036 Uiso 1 1 d D U
H3WB H 0.5577(8) 0.483(3) -0.309(3) 0.036 Uiso 1 1 d D U

loop_
_atom_site_aniso_label
_atom_site_aniso_U_11
_atom_site_aniso_U_22
_atom_site_aniso_U_33
_atom_site_aniso_U_23
_atom_site_aniso_U_13
_atom_site_aniso_U_12
Fe1 0.0090(3) 0.0133(3) 0.0127(3) 0.0010(2) 0.0005(2) 0.0008(3)
C1 0.016(2) 0.014(2) 0.0084(19) 0.0046(18) 0.0025(16) 0.000(2)
C2 0.015(2) 0.007(2) 0.016(2) 0.0003(17) 0.0001(17) 0.0022(18)
C13 0.011(2) 0.012(2) 0.014(2) 0.0034(18) -0.0023(16) 0.0003(19)
C15 0.012(2) 0.013(2) 0.015(2) 0.0026(18) -0.0020(17) -0.003(2)
C23 0.014(2) 0.008(2) 0.013(2) 0.0008(17) 0.0016(17) -0.0004(18)
C25 0.012(2) 0.014(2) 0.016(2) 0.0001(18) -0.0014(17) 0.0011(18)
N1 0.0145(19) 0.018(2) 0.031(2) -0.0072(17) -0.0047(17) 0.0001(17)
N2 0.0136(19) 0.029(2) 0.017(2) 0.0012(17) -0.0003(14) -0.0016(18)
N11 0.0115(18) 0.022(2) 0.0202(18) -0.0022(16) -0.0017(15) 0.0002(18)
N12 0.0127(18) 0.018(2) 0.0194(18) -0.0021(16) -0.0038(14) -0.0002(16)
N14 0.0140(17) 0.0098(18) 0.0136(16) 0.0004(15) 0.0001(13) -0.0008(16)
N21 0.0081(17) 0.021(2) 0.0190(17) -0.0028(15) -0.0035(15) 0.0014(17)
N22 0.0124(18) 0.0135(19) 0.0188(17) -0.0004(15) 0.0000(14) -0.0008(16)
N24 0.0107(16) 0.0108(18) 0.0153(17) 0.0009(14) -0.0003(13) 0.0015(14)
O1 0.0086(14) 0.0157(15) 0.0179(13) -0.0006(12) 0.0019(11) -0.0004(12)
O2 0.0191(15) 0.0149(16) 0.0223(15) -0.0046(13) 0.0008(12) 0.0013(13)
O3 0.0175(14) 0.0286(18) 0.0142(14) 0.0016(13) 0.0014(12) -0.0005(13)
O4 0.0088(15) 0.0271(17) 0.0151(13) 0.0044(12) 0.0019(11) 0.0001(13)
O5 0.0145(14) 0.0112(15) 0.0123(13) -0.0034(11) -0.0014(11) -0.0004(12)
O1W 0.0212(16) 0.0287(18) 0.0221(15) -0.0020(14) 0.0052(12) -0.0060(14)
O2W 0.0204(16) 0.0293(18) 0.0246(16) 0.0008(15) 0.0025(12) -0.0054(15)
O3W 0.0183(15) 0.0322(18) 0.0211(15) -0.0016(14) -0.0001(12) 0.0070(15)

loop_
_atom_type_symbol
_atom_type_description
_atom_type_scat_dispersion_real
_atom_type_scat_dispersion_imag
_atom_type_scat_source
C C 0.0033 0.0016 'International Tables Vol C Tables 4.2.6.8 and 6.1.1.4'
H H 0.0000 0.0000 'International Tables Vol C Tables 4.2.6.8 and 6.1.1.4'
N N 0.0061 0.0033 'International Tables Vol C Tables 4.2.6.8 and 6.1.1.4'
O O 0.0106 0.0060 'International Tables Vol C Tables 4.2.6.8 and 6.1.1.4'
Fe Fe 0.3463 0.8444 'International Tables Vol C Tables 4.2.6.8 and 6.1.1.4'

loop_
_geom_angle_atom_site_label_1
_geom_angle_atom_site_label_2
_geom_angle_atom_site_label_3
_geom_angle
_geom_angle_site_symmetry_1
_geom_angle_site_symmetry_3
O5 Fe1 O5 76.37(10) . 3
O5 Fe1 O4 165.65(10) . .
O5 Fe1 O4 90.56(10) 3 .
O5 Fe1 O1 92.88(10) . .
O5 Fe1 O1 164.41(10) 3 .
O4 Fe1 O1 101.08(10) . .
O5 Fe1 N14 97.93(10) . .
O5 Fe1 N14 92.25(11) 3 .
O4 Fe1 N14 88.36(10) . .
O1 Fe1 N14 77.89(11) . .
O5 Fe1 N24 97.79(10) . .
O5 Fe1 N24 95.89(11) 3 .
O4 Fe1 N24 77.40(10) . .
O1 Fe1 N24 96.75(11) . .
N14 Fe1 N24 163.63(11) . .
O2 C1 O1 126.4(3) . .
O2 C1 C13 121.2(3) . .
O1 C1 C13 112.4(3) . .
O3 C2 O4 124.7(3) . .
O3 C2 C23 123.3(3) . .
O4 C2 C23 112.1(3) . .
N12 C13 N14 115.0(3) . .
N12 C13 C1 127.9(4) . .
N14 C13 C1 117.1(3) . .
N1 C15 N14 127.4(4) . .
N1 C15 N11 125.2(3) . .
N14 C15 N11 107.4(3) . .
N22 C23 N24 114.9(3) . .
N22 C23 C2 128.1(3) . .
N24 C23 C2 117.0(3) . .
N2 C25 N24 127.4(3) . .
N2 C25 N21 124.9(3) . .
N24 C25 N21 107.7(3) . .
C15 N1 H1A 123(3) . .
C15 N1 H1B 120(3) . .
H1A N1 H1B 116(4) . .
C25 N2 H2A 120(2) . .
C25 N2 H2B 123(2) . .
H2A N2 H2B 116(3) . .
C15 N11 N12 111.1(3) . .
C15 N11 H11A 122(3) . .
N12 N11 H11A 126(3) . .
C13 N12 N11 102.2(3) . .
C15 N14 C13 104.3(3) . .
C15 N14 Fe1 143.2(3) . .
C13 N14 Fe1 112.0(2) . .
C25 N21 N22 111.1(3) . .
C25 N21 H21A 124(2) . .
N22 N21 H21A 125(2) . .
C23 N22 N21 102.9(3) . .
C25 N24 C23 103.4(3) . .
C25 N24 Fe1 144.1(2) . .
C23 N24 Fe1 111.3(2) . .
C1 O1 Fe1 119.3(2) . .
C2 O4 Fe1 120.1(2) . .
Fe1 O5 Fe1 103.62(10) . 3
Fe1 O5 H5A 125(2) . .
Fe1 O5 H5A 126(2) 3 .
H1WA O1W H1WB 111.4(15) . .
H2WA O2W H2WB 109.1(15) . .
H3WA O3W H3WB 108.8(15) . .

loop_
_geom_bond_atom_site_label_1
_geom_bond_atom_site_label_2
_geom_bond_distance
_geom_bond_site_symmetry_2
Fe1 O5 1.949(2) .
Fe1 O5 1.979(2) 3
Fe1 O4 2.030(2) .
Fe1 O1 2.041(3) .
Fe1 N14 2.096(3) .
Fe1 N24 2.113(3) .
C1 O2 1.234(4) .
C1 O1 1.293(4) .
C1 C13 1.488(5) .
C2 O3 1.233(4) .
C2 O4 1.296(4) .
C2 C23 1.477(5) .
C13 N12 1.306(4) .
C13 N14 1.362(4) .
C15 N1 1.320(5) .
C15 N14 1.346(4) .
C15 N11 1.352(5) .
C23 N22 1.294(4) .
C23 N24 1.379(4) .
C25 N2 1.322(4) .
C25 N24 1.348(4) .
C25 N21 1.353(5) .
N1 H1A 0.881(10) .
N1 H1B 0.878(10) .
N2 H2A 0.881(10) .
N2 H2B 0.878(10) .
N11 N12 1.377(4) .
N11 H11A 0.884(10) .
N21 N22 1.365(4) .
N21 H21A 0.872(10) .
O5 Fe1 1.979(2) 3
O5 H5A 0.939(10) .
O1W H1WA 0.941(10) .
O1W H1WB 0.939(10) .
O2W H2WA 0.952(10) .
O2W H2WB 0.943(10) .
O3W H3WA 0.958(10) .
O3W H3WB 0.947(10) .

loop_
_geom_hbond_atom_site_label_D
_geom_hbond_atom_site_label_H
_geom_hbond_atom_site_label_A
_geom_hbond_distance_DH
_geom_hbond_distance_HA
_geom_hbond_distance_DA
_geom_hbond_angle_DHA
_geom_hbond_site_symmetry_A
N11 H11A O2W 0.884(10) 1.870(12) 2.746(4) 171(4) .
N1 H1A O3W 0.881(10) 2.10(2) 2.905(4) 151(4) 3_554
N1 H1B O2 0.878(10) 2.149(12) 3.023(4) 173(4) 7_655
N21 H21A O2W 0.872(10) 2.22(3) 2.903(4) 135(3) 6_655
N21 H21A O1 0.872(10) 2.25(3) 2.866(4) 128(3) 2_665
N2 H2A O3 0.881(10) 2.060(15) 2.914(4) 163(3) 1_556
N2 H2B O1W 0.878(10) 2.058(18) 2.872(4) 154(3) .
O1W H1WA O3W 0.941(10) 1.909(11) 2.847(4) 174(3) 2_666
O1W H1WB N22 0.939(10) 1.975(11) 2.914(4) 179(3) 1_556
O2W H2WA O1W 0.952(10) 1.791(18) 2.678(4) 154(3) 8_565
O2W H2WB O2 0.943(10) 2.01(2) 2.842(4) 145(3) 7_655
O3W H3WA O4 0.958(10) 1.780(14) 2.719(3) 166(3) .
O3W H3WB N12 0.947(10) 1.886(11) 2.830(4) 175(3) 5_665
O5 H5A O3 0.939(10) 1.932(15) 2.829(3) 159(3) 1_556

loop_
_geom_torsion_atom_site_label_1
_geom_torsion_atom_site_label_2
_geom_torsion_atom_site_label_3
_geom_torsion_atom_site_label_4
_geom_torsion
O2 C1 C13 N12 -0.8(6)
O1 C1 C13 N12 -178.5(3)
O2 C1 C13 N14 176.6(3)
O1 C1 C13 N14 -1.0(4)
O3 C2 C23 N22 -0.1(6)
O4 C2 C23 N22 -179.3(4)
O3 C2 C23 N24 179.2(3)
O4 C2 C23 N24 0.0(5)
N1 C15 N11 N12 -179.2(3)
N14 C15 N11 N12 1.6(4)
N14 C13 N12 N11 0.6(4)
C1 C13 N12 N11 178.1(3)
C15 N11 N12 C13 -1.3(4)
N1 C15 N14 C13 179.7(4)
N11 C15 N14 C13 -1.2(4)
N1 C15 N14 Fe1 -10.2(6)
N11 C15 N14 Fe1 168.9(3)
N12 C13 N14 C15 0.4(4)
C1 C13 N14 C15 -177.4(3)
N12 C13 N14 Fe1 -173.3(2)
C1 C13 N14 Fe1 8.9(4)
N2 C25 N21 N22 179.1(4)
N24 C25 N21 N22 0.2(4)
N24 C23 N22 N21 0.1(4)
C2 C23 N22 N21 179.4(3)
C25 N21 N22 C23 -0.2(4)
N2 C25 N24 C23 -179.0(4)
N21 C25 N24 C23 -0.1(4)
N2 C25 N24 Fe1 -14.2(7)
N21 C25 N24 Fe1 164.7(3)
N22 C23 N24 C25 0.0(4)
C2 C23 N24 C25 -179.4(3)
N22 C23 N24 Fe1 -170.5(3)
C2 C23 N24 Fe1 10.2(4)
O2 C1 O1 Fe1 174.4(3)
C13 C1 O1 Fe1 -8.2(4)
O3 C2 O4 Fe1 169.4(3)
C23 C2 O4 Fe1 -11.4(4)
